data_7237788
loop_
_publ_author_name
'Chen, Qiaonan'
'Liang, Xiao'
'Du, Jiahui'
'Wei, Zhonglin'
'Zhang, Yu-Mo'
'Zhang, Ting'
'Qin, Tianyou'
'Gao, Wenbin'
'Sheng, Lan'
'Zhang, Sean Xiao-An'

_publ_section_title
;
 Construction of highly fluorescent N--O seven-membered heterocycles via
 thermo-oxidation of oxazolidines
;
_journal_issue 26
_journal_name_full 'Journal of Materials Chemistry C'
_journal_page_first 8045
_journal_paper_doi 10.1039/C9TC01199D
_journal_volume 7
_journal_year 2019
_chemical_formula_moiety 'C22 H24 N3 O3, I'
_chemical_formula_sum 'C22 H24 I N3 O3'
_chemical_formula_weight 505.34
_space_group_IT_number 14
_space_group_name_Hall '-P 2yn'
_space_group_name_H-M_alt 'P 1 21/n 1'
_symmetry_cell_setting monoclinic
_symmetry_space_group_name_Hall '-P 2yn'
_symmetry_space_group_name_H-M 'P 1 21/n 1'
_atom_sites_solution_hydrogens geom
_atom_sites_solution_primary direct
_atom_sites_solution_secondary difmap
_audit_block_doi 10.5517/ccdc.csd.cc1pfpjb
_audit_creation_method SHELXL-97
_audit_update_record
;
2017-07-14 deposited with the CCDC.	2019-07-10 downloaded from the CCDC.
;
_cell_angle_alpha 90.00
_cell_angle_beta 100.21(3)
_cell_angle_gamma 90.00
_cell_formula_units_Z 4
_cell_length_a 6.4834(13)
_cell_length_b 23.560(5)
_cell_length_c 14.458(3)
_cell_measurement_reflns_used 17473
_cell_measurement_temperature 293(2)
_cell_measurement_theta_max 27.59
_cell_measurement_theta_min 2.99
_cell_volume 2173.5(8)
_computing_cell_refinement RAPID-AUTO
_computing_data_collection 'RAPID-AUTO (Rigaku Corporation, 1998)'
_computing_data_reduction 'CrystalStructure (Rigaku/MSC and Rigaku Corporation, 2002)'
_computing_molecular_graphics 'SHELXTL (Sheldrick, 2008)'
_computing_publication_material SHELXL-97
_computing_structure_refinement 'SHELXL-97 (Sheldrick, 2008)'
_computing_structure_solution 'SHELXS-97 (Sheldrick, 2008)'
_diffrn_ambient_temperature 293(2)
_diffrn_measured_fraction_theta_full 0.998
_diffrn_measured_fraction_theta_max 0.998
_diffrn_measurement_device_type 'Rigaku RAXIS-RAPID'
_diffrn_measurement_method '\w scans'
_diffrn_radiation_monochromator graphite
_diffrn_radiation_source 'fine-focus sealed tube'
_diffrn_radiation_type MoK\a
_diffrn_radiation_wavelength 0.71073
_diffrn_reflns_av_R_equivalents 0.0276
_diffrn_reflns_av_sigmaI/netI 0.0249
_diffrn_reflns_limit_h_max 8
_diffrn_reflns_limit_h_min -8
_diffrn_reflns_limit_k_max 30
_diffrn_reflns_limit_k_min -30
_diffrn_reflns_limit_l_max 18
_diffrn_reflns_limit_l_min -18
_diffrn_reflns_number 19917
_diffrn_reflns_theta_full 27.48
_diffrn_reflns_theta_max 27.48
_diffrn_reflns_theta_min 2.99
_exptl_absorpt_coefficient_mu 1.501
_exptl_absorpt_correction_T_max 0.8644
_exptl_absorpt_correction_T_min 0.8288
_exptl_absorpt_correction_type multi-scan
_exptl_crystal_colour colorless
_exptl_crystal_density_diffrn 1.544
_exptl_crystal_density_method 'not measured'
_exptl_crystal_description block
_exptl_crystal_F_000 1016
_exptl_crystal_size_max 0.13
_exptl_crystal_size_mid 0.12
_exptl_crystal_size_min 0.10
_refine_diff_density_max 0.400
_refine_diff_density_min -0.697
_refine_diff_density_rms 0.091
_refine_ls_extinction_method none
_refine_ls_goodness_of_fit_ref 1.124
_refine_ls_hydrogen_treatment constr
_refine_ls_matrix_type full
_refine_ls_number_parameters 266
_refine_ls_number_reflns 4975
_refine_ls_number_restraints 0
_refine_ls_restrained_S_all 1.124
_refine_ls_R_factor_all 0.0405
_refine_ls_R_factor_gt 0.0320
_refine_ls_shift/su_max 0.001
_refine_ls_shift/su_mean 0.000
_refine_ls_structure_factor_coef Fsqd
_refine_ls_weighting_details 'calc w=1/[\s^2^(Fo^2^)+(0.0311P)^2^+1.3048P] where P=(Fo^2^+2Fc^2^)/3'
_refine_ls_weighting_scheme calc
_refine_ls_wR_factor_gt 0.0724
_refine_ls_wR_factor_ref 0.0774
_reflns_number_gt 4126
_reflns_number_total 4975
_reflns_threshold_expression >2sigma(I)
_cod_data_source_file c9tc01199d2.cif
_cod_data_source_block cqn1023
_cod_original_cell_volume 2173.4(8)
_cod_original_sg_symbol_H-M 'P 21/n'
_cod_database_code 7237788

loop_
_symmetry_equiv_pos_as_xyz
'x, y, z'
'-x+1/2, y+1/2, -z+1/2'
'-x, -y, -z'
'x-1/2, -y-1/2, z-1/2'

loop_
_atom_site_label
_atom_site_type_symbol
_atom_site_fract_x
_atom_site_fract_y
_atom_site_fract_z
_atom_site_U_iso_or_equiv
_atom_site_adp_type
_atom_site_occupancy
_atom_site_symmetry_multiplicity
_atom_site_calc_flag
_atom_site_refinement_flags
C1 C 0.9453(5) 0.44659(11) 1.10825(19) 0.0419(6) Uani 1 1 d .
C2 C 1.0994(4) 0.41595(12) 1.16508(19) 0.0436(6) Uani 1 1 d .
H2 H 1.1997 0.4348 1.2082 0.052 Uiso 1 1 calc R
C3 C 1.1056(4) 0.35741(12) 1.15825(19) 0.0396(6) Uani 1 1 d .
H3 H 1.2066 0.3358 1.1964 0.047 Uiso 1 1 calc R
C4 C 0.9515(4) 0.33284(10) 1.09070(17) 0.0317(5) Uani 1 1 d .
C5 C 0.7950(4) 0.36350(10) 1.03400(17) 0.0326(5) Uani 1 1 d .
C6 C 0.7881(4) 0.42160(11) 1.04287(18) 0.0388(6) Uani 1 1 d .
H6 H 0.6832 0.4431 1.0069 0.047 Uiso 1 1 calc R
C7 C 0.6568(4) 0.32333(10) 0.96926(17) 0.0316(5) Uani 1 1 d .
C8 C 0.6591(5) 0.33629(12) 0.86562(19) 0.0461(6) Uani 1 1 d .
H8A H 0.6101 0.3743 0.8515 0.069 Uiso 1 1 calc R
H8B H 0.5693 0.3100 0.8268 0.069 Uiso 1 1 calc R
H8C H 0.7995 0.3327 0.8536 0.069 Uiso 1 1 calc R
C9 C 0.4315(4) 0.32411(12) 0.9894(2) 0.0426(6) Uani 1 1 d .
H9A H 0.4333 0.3148 1.0541 0.064 Uiso 1 1 calc R
H9B H 0.3482 0.2968 0.9500 0.064 Uiso 1 1 calc R
H9C H 0.3724 0.3612 0.9764 0.064 Uiso 1 1 calc R
C10 C 0.7635(4) 0.26661(10) 0.99733(17) 0.0299(5) Uani 1 1 d .
C11 C 1.0610(4) 0.22992(11) 1.11193(19) 0.0386(6) Uani 1 1 d .
H11A H 0.9901 0.2102 1.1562 0.046 Uiso 1 1 calc R
H11B H 1.1889 0.2463 1.1466 0.046 Uiso 1 1 calc R
C12 C 1.1143(4) 0.18833(12) 1.0405(2) 0.0426(6) Uani 1 1 d .
H12A H 1.1332 0.2089 0.9845 0.051 Uiso 1 1 calc R
H12B H 1.2460 0.1699 1.0659 0.051 Uiso 1 1 calc R
C13 C 0.7672(4) 0.16034(11) 0.96707(17) 0.0336(5) Uani 1 1 d .
C14 C 0.6906(4) 0.21552(10) 0.95524(17) 0.0330(5) Uani 1 1 d .
H14 H 0.5681 0.2189 0.9111 0.040 Uiso 1 1 calc R
C15 C 0.6483(4) 0.11099(10) 0.92844(17) 0.0332(5) Uani 1 1 d .
C16 C 0.7402(4) 0.05652(11) 0.93544(19) 0.0403(6) Uani 1 1 d .
H16 H 0.8800 0.0528 0.9636 0.048 Uiso 1 1 calc R
C17 C 0.6305(4) 0.00908(11) 0.9021(2) 0.0426(6) Uani 1 1 d .
H17 H 0.6972 -0.0260 0.9082 0.051 Uiso 1 1 calc R
C18 C 0.4173(4) 0.01220(11) 0.85857(19) 0.0401(6) Uani 1 1 d .
C19 C 0.3253(4) 0.06696(12) 0.8515(2) 0.0434(6) Uani 1 1 d .
H19 H 0.1856 0.0709 0.8233 0.052 Uiso 1 1 calc R
C20 C 0.4369(4) 0.11414(11) 0.88529(19) 0.0390(6) Uani 1 1 d .
H20 H 0.3708 0.1493 0.8795 0.047 Uiso 1 1 calc R
C21 C 0.4040(6) -0.09027(13) 0.8252(3) 0.0614(9) Uani 1 1 d .
H21A H 0.5148 -0.0890 0.7891 0.092 Uiso 1 1 calc R
H21B H 0.3009 -0.1176 0.7981 0.092 Uiso 1 1 calc R
H21C H 0.4604 -0.1010 0.8887 0.092 Uiso 1 1 calc R
C22 C 0.0863(5) -0.03139(18) 0.7839(3) 0.0810(13) Uani 1 1 d .
H22A H 0.0142 -0.0096 0.8245 0.122 Uiso 1 1 calc R
H22B H 0.0283 -0.0690 0.7769 0.122 Uiso 1 1 calc R
H22C H 0.0702 -0.0134 0.7235 0.122 Uiso 1 1 calc R
I1 I 0.11327(3) 0.241262(9) 0.759793(14) 0.04663(8) Uani 1 1 d .
N1 N 0.9483(5) 0.50867(10) 1.11599(19) 0.0534(6) Uani 1 1 d .
N2 N 0.9264(3) 0.27495(9) 1.06598(14) 0.0313(4) Uani 1 1 d .
N3 N 0.3073(4) -0.03470(10) 0.8246(2) 0.0536(6) Uani 1 1 d .
O4 O 1.1058(4) 0.53139(10) 1.16024(18) 0.0699(7) Uani 1 1 d .
O5 O 0.7958(5) 0.53531(10) 1.0772(2) 0.0791(8) Uani 1 1 d .
O6 O 0.9557(3) 0.14579(8) 1.01525(14) 0.0440(4) Uani 1 1 d .

loop_
_atom_site_aniso_label
_atom_site_aniso_U_11
_atom_site_aniso_U_22
_atom_site_aniso_U_33
_atom_site_aniso_U_23
_atom_site_aniso_U_13
_atom_site_aniso_U_12
C1 0.0575(16) 0.0314(13) 0.0398(15) -0.0090(10) 0.0165(12) -0.0092(12)
C2 0.0461(15) 0.0459(15) 0.0384(15) -0.0139(12) 0.0061(11) -0.0105(12)
C3 0.0339(12) 0.0450(15) 0.0376(14) -0.0072(11) 0.0003(10) -0.0016(11)
C4 0.0314(11) 0.0338(12) 0.0304(12) -0.0040(9) 0.0071(9) -0.0024(10)
C5 0.0358(12) 0.0316(12) 0.0304(12) -0.0018(9) 0.0061(9) -0.0021(10)
C6 0.0475(14) 0.0315(13) 0.0374(14) -0.0008(10) 0.0079(11) 0.0009(11)
C7 0.0340(12) 0.0279(12) 0.0310(12) 0.0003(9) 0.0005(9) 0.0017(9)
C8 0.0646(18) 0.0389(15) 0.0323(14) 0.0028(11) 0.0014(12) -0.0029(13)
C9 0.0339(13) 0.0406(15) 0.0514(17) -0.0014(12) 0.0021(11) 0.0057(11)
C10 0.0301(11) 0.0306(12) 0.0291(12) 0.0011(9) 0.0053(9) 0.0014(9)
C11 0.0353(13) 0.0372(14) 0.0381(14) 0.0028(10) -0.0078(10) 0.0050(10)
C12 0.0285(12) 0.0396(15) 0.0572(18) -0.0034(12) 0.0009(11) 0.0061(11)
C13 0.0352(12) 0.0338(13) 0.0314(12) 0.0004(9) 0.0048(9) 0.0029(10)
C14 0.0341(12) 0.0302(12) 0.0326(12) 0.0008(9) -0.0001(9) 0.0020(10)
C15 0.0370(12) 0.0291(12) 0.0332(12) -0.0009(9) 0.0057(10) 0.0032(10)
C16 0.0406(13) 0.0338(13) 0.0449(15) 0.0002(11) 0.0032(11) 0.0054(11)
C17 0.0497(15) 0.0283(13) 0.0497(16) -0.0026(11) 0.0086(12) 0.0056(11)
C18 0.0465(14) 0.0367(14) 0.0396(14) -0.0066(11) 0.0145(11) -0.0055(11)
C19 0.0342(13) 0.0427(15) 0.0514(17) -0.0098(12) 0.0025(11) 0.0011(11)
C20 0.0387(13) 0.0327(13) 0.0447(15) -0.0048(10) 0.0054(11) 0.0059(11)
C21 0.082(2) 0.0343(15) 0.071(2) -0.0082(14) 0.0222(18) -0.0082(16)
C22 0.0518(19) 0.074(3) 0.116(4) -0.046(2) 0.011(2) -0.0188(18)
I1 0.03560(10) 0.05795(13) 0.04262(11) -0.00400(8) -0.00320(7) 0.00017(8)
N1 0.0795(18) 0.0359(13) 0.0477(15) -0.0084(11) 0.0195(13) -0.0097(13)
N2 0.0300(10) 0.0311(10) 0.0317(11) -0.0011(8) 0.0020(8) 0.0017(8)
N3 0.0546(14) 0.0395(13) 0.0668(18) -0.0188(12) 0.0113(12) -0.0088(11)
O4 0.0918(18) 0.0491(13) 0.0694(16) -0.0203(11) 0.0161(14) -0.0308(13)
O5 0.107(2) 0.0335(12) 0.089(2) -0.0055(12) -0.0023(16) 0.0060(13)
O6 0.0378(10) 0.0322(10) 0.0566(12) -0.0028(8) -0.0061(8) 0.0048(8)

loop_
_atom_type_symbol
_atom_type_description
_atom_type_scat_dispersion_real
_atom_type_scat_dispersion_imag
_atom_type_scat_source
C C 0.0033 0.0016 'International Tables Vol C Tables 4.2.6.8 and 6.1.1.4'
H H 0.0000 0.0000 'International Tables Vol C Tables 4.2.6.8 and 6.1.1.4'
N N 0.0061 0.0033 'International Tables Vol C Tables 4.2.6.8 and 6.1.1.4'
O O 0.0106 0.0060 'International Tables Vol C Tables 4.2.6.8 and 6.1.1.4'
I I -0.4742 1.8119 'International Tables Vol C Tables 4.2.6.8 and 6.1.1.4'

loop_
_citation_id
_citation_doi
_citation_year
1 10.1039/C9TC01199D 2019

loop_
_geom_angle_atom_site_label_1
_geom_angle_atom_site_label_2
_geom_angle_atom_site_label_3
_geom_angle
C2 C1 C6 123.3(2)
C2 C1 N1 118.6(3)
C6 C1 N1 118.1(3)
C1 C2 C3 120.4(2)
C1 C2 H2 119.8
C3 C2 H2 119.8
C2 C3 C4 116.0(2)
C2 C3 H3 122.0
C4 C3 H3 122.0
C5 C4 C3 123.8(2)
C5 C4 N2 108.3(2)
C3 C4 N2 127.9(2)
C6 C5 C4 119.7(2)
C6 C5 C7 131.0(2)
C4 C5 C7 109.4(2)
C5 C6 C1 116.9(2)
C5 C6 H6 121.6
C1 C6 H6 121.6
C5 C7 C10 101.11(19)
C5 C7 C8 112.0(2)
C10 C7 C8 110.6(2)
C5 C7 C9 110.8(2)
C10 C7 C9 111.2(2)
C8 C7 C9 110.9(2)
C7 C8 H8A 109.5
C7 C8 H8B 109.5
H8A C8 H8B 109.5
C7 C8 H8C 109.5
H8A C8 H8C 109.5
H8B C8 H8C 109.5
C7 C9 H9A 109.5
C7 C9 H9B 109.5
H9A C9 H9B 109.5
C7 C9 H9C 109.5
H9A C9 H9C 109.5
H9B C9 H9C 109.5
N2 C10 C14 128.1(2)
N2 C10 C7 109.4(2)
C14 C10 C7 122.5(2)
N2 C11 C12 110.7(2)
N2 C11 H11A 109.5
C12 C11 H11A 109.5
N2 C11 H11B 109.5
C12 C11 H11B 109.5
H11A C11 H11B 108.1
O6 C12 C11 112.8(2)
O6 C12 H12A 109.0
C11 C12 H12A 109.0
O6 C12 H12B 109.0
C11 C12 H12B 109.0
H12A C12 H12B 107.8
O6 C13 C14 125.2(2)
O6 C13 C15 111.6(2)
C14 C13 C15 123.2(2)
C13 C14 C10 131.9(2)
C13 C14 H14 114.1
C10 C14 H14 114.1
C20 C15 C16 116.5(2)
C20 C15 C13 122.6(2)
C16 C15 C13 120.8(2)
C17 C16 C15 122.1(2)
C17 C16 H16 118.9
C15 C16 H16 118.9
C16 C17 C18 121.4(2)
C16 C17 H17 119.3
C18 C17 H17 119.3
N3 C18 C17 121.8(3)
N3 C18 C19 121.8(3)
C17 C18 C19 116.4(2)
C20 C19 C18 121.6(2)
C20 C19 H19 119.2
C18 C19 H19 119.2
C19 C20 C15 121.9(2)
C19 C20 H20 119.0
C15 C20 H20 119.0
N3 C21 H21A 109.5
N3 C21 H21B 109.5
H21A C21 H21B 109.5
N3 C21 H21C 109.5
H21A C21 H21C 109.5
H21B C21 H21C 109.5
N3 C22 H22A 109.5
N3 C22 H22B 109.5
H22A C22 H22B 109.5
N3 C22 H22C 109.5
H22A C22 H22C 109.5
H22B C22 H22C 109.5
O5 N1 O4 123.1(3)
O5 N1 C1 118.6(3)
O4 N1 C1 118.2(3)
C10 N2 C4 111.9(2)
C10 N2 C11 124.4(2)
C4 N2 C11 123.7(2)
C18 N3 C21 122.2(3)
C18 N3 C22 121.3(3)
C21 N3 C22 116.5(3)
C13 O6 C12 120.0(2)

loop_
_geom_bond_atom_site_label_1
_geom_bond_atom_site_label_2
_geom_bond_distance
C1 C2 1.380(4)
C1 C6 1.392(4)
C1 N1 1.467(4)
C2 C3 1.384(4)
C2 H2 0.9300
C3 C4 1.393(3)
C3 H3 0.9300
C4 C5 1.389(3)
C4 N2 1.412(3)
C5 C6 1.376(4)
C5 C7 1.509(3)
C6 H6 0.9300
C7 C10 1.526(3)
C7 C8 1.532(3)
C7 C9 1.539(3)
C8 H8A 0.9600
C8 H8B 0.9600
C8 H8C 0.9600
C9 H9A 0.9600
C9 H9B 0.9600
C9 H9C 0.9600
C10 N2 1.330(3)
C10 C14 1.393(3)
C11 N2 1.457(3)
C11 C12 1.507(4)
C11 H11A 0.9700
C11 H11B 0.9700
C12 O6 1.436(3)
C12 H12A 0.9700
C12 H12B 0.9700
C13 O6 1.339(3)
C13 C14 1.391(3)
C13 C15 1.451(3)
C14 H14 0.9300
C15 C20 1.403(3)
C15 C16 1.411(3)
C16 C17 1.366(4)
C16 H16 0.9300
C17 C18 1.415(4)
C17 H17 0.9300
C18 N3 1.359(3)
C18 C19 1.418(4)
C19 C20 1.368(4)
C19 H19 0.9300
C20 H20 0.9300
C21 N3 1.451(4)
C21 H21A 0.9600
C21 H21B 0.9600
C21 H21C 0.9600
C22 N3 1.451(4)
C22 H22A 0.9600
C22 H22B 0.9600
C22 H22C 0.9600
N1 O5 1.221(4)
N1 O4 1.227(3)

loop_
_geom_torsion_atom_site_label_1
_geom_torsion_atom_site_label_2
_geom_torsion_atom_site_label_3
_geom_torsion_atom_site_label_4
_geom_torsion
C6 C1 C2 C3 0.9(4)
N1 C1 C2 C3 -178.3(2)
C1 C2 C3 C4 1.0(4)
C2 C3 C4 C5 -1.7(4)
C2 C3 C4 N2 177.0(2)
C3 C4 C5 C6 0.4(4)
N2 C4 C5 C6 -178.5(2)
C3 C4 C5 C7 179.9(2)
N2 C4 C5 C7 1.0(3)
C4 C5 C6 C1 1.5(4)
C7 C5 C6 C1 -177.8(2)
C2 C1 C6 C5 -2.2(4)
N1 C1 C6 C5 177.0(2)
C6 C5 C7 C10 178.1(3)
C4 C5 C7 C10 -1.2(2)
C6 C5 C7 C8 60.4(4)
C4 C5 C7 C8 -119.0(2)
C6 C5 C7 C9 -64.0(3)
C4 C5 C7 C9 116.6(2)
C5 C7 C10 N2 1.1(2)
C8 C7 C10 N2 119.9(2)
C9 C7 C10 N2 -116.5(2)
C5 C7 C10 C14 -179.7(2)
C8 C7 C10 C14 -61.0(3)
C9 C7 C10 C14 62.7(3)
N2 C11 C12 O6 -84.1(3)
O6 C13 C14 C10 -10.7(4)
C15 C13 C14 C10 168.7(3)
N2 C10 C14 C13 -4.0(5)
C7 C10 C14 C13 177.0(3)
O6 C13 C15 C20 171.8(2)
C14 C13 C15 C20 -7.7(4)
O6 C13 C15 C16 -6.2(3)
C14 C13 C15 C16 174.4(2)
C20 C15 C16 C17 0.0(4)
C13 C15 C16 C17 178.1(3)
C15 C16 C17 C18 0.0(4)
C16 C17 C18 N3 179.5(3)
C16 C17 C18 C19 0.0(4)
N3 C18 C19 C20 -179.6(3)
C17 C18 C19 C20 -0.1(4)
C18 C19 C20 C15 0.1(4)
C16 C15 C20 C19 -0.1(4)
C13 C15 C20 C19 -178.1(3)
C2 C1 N1 O5 -168.7(3)
C6 C1 N1 O5 12.1(4)
C2 C1 N1 O4 12.3(4)
C6 C1 N1 O4 -166.9(3)
C14 C10 N2 C4 -179.7(2)
C7 C10 N2 C4 -0.6(3)
C14 C10 N2 C11 -0.9(4)
C7 C10 N2 C11 178.2(2)
C5 C4 N2 C10 -0.2(3)
C3 C4 N2 C10 -179.1(2)
C5 C4 N2 C11 -179.0(2)
C3 C4 N2 C11 2.1(4)
C12 C11 N2 C10 43.7(3)
C12 C11 N2 C4 -137.7(2)
C17 C18 N3 C21 -4.2(4)
C19 C18 N3 C21 175.3(3)
C17 C18 N3 C22 177.2(3)
C19 C18 N3 C22 -3.3(5)
C14 C13 O6 C12 -14.7(4)
C15 C13 O6 C12 165.8(2)
C11 C12 O6 C13 67.7(3)
